data_7054355
loop_
_publ_author_name
'Petrosyants, Svetlana'
'Dobrokhotova, Zhanna'
'Ilyukhin, Andrey'
'Novotortsev, Vladimir'

_publ_section_title
;
 Supramolecular aggregation of yttrium thiocyanate with
 4,4&#x2032;-bipyridine
;
_journal_issue 8
_journal_name_full 'New Journal of Chemistry'
_journal_page_first 3803
_journal_paper_doi 10.1039/C4NJ00598H
_journal_volume 38
_journal_year 2014
_chemical_formula_moiety 'C16 H20 N8 O6 S6 Y2, 3(C10 H8 N2), 2(C3 H8 O)'
_chemical_formula_sum 'C52 H60 N14 O8 S6 Y2'
_chemical_formula_weight 1379.32
_chemical_name_systematic
;
 ?
;
_space_group_IT_number 14
_symmetry_cell_setting monoclinic
_symmetry_Int_Tables_number 14
_symmetry_space_group_name_Hall '-P 2yn'
_symmetry_space_group_name_H-M 'P 1 21/n 1'
_atom_sites_solution_hydrogens mixed
_audit_creation_date 2014-05-19T22:16:58-00:00
_audit_creation_method 'WinGX routine CIF_UPDATE'
_cell_angle_alpha 90
_cell_angle_beta 112.679(2)
_cell_angle_gamma 90
_cell_formula_units_Z 2
_cell_length_a 15.0003(12)
_cell_length_b 15.3686(9)
_cell_length_c 15.1311(8)
_cell_measurement_reflns_used 1683
_cell_measurement_temperature 150(2)
_cell_measurement_theta_max 27.55
_cell_measurement_theta_min 2.65
_cell_volume 3218.5(4)
_computing_cell_refinement 'Bruker SAINT'
_computing_data_collection 'Bruker APEX2'
_computing_data_reduction 'Bruker SAINT'
_computing_molecular_graphics 'Bruker SHELXTL'
_computing_publication_material 'Bruker SHELXTL'
_computing_structure_refinement 'SHELXL-2013 (Sheldrick, 2013)'
_computing_structure_solution 'SHELXS-2013 (Sheldrick, 2008)'
_diffrn_ambient_temperature 150(2)
_diffrn_measured_fraction_theta_full 0.998
_diffrn_measured_fraction_theta_max 0.988
_diffrn_measurement_device_type 'Bruker APEX-II CCD'
_diffrn_measurement_method '\f and \w scans'
_diffrn_radiation_monochromator graphite
_diffrn_radiation_type MoK\a
_diffrn_radiation_wavelength 0.71073
_diffrn_reflns_Laue_measured_fraction_full 0.998
_diffrn_reflns_Laue_measured_fraction_max 0.988
_diffrn_reflns_limit_h_max 21
_diffrn_reflns_limit_h_min -17
_diffrn_reflns_limit_k_max 21
_diffrn_reflns_limit_k_min 0
_diffrn_reflns_limit_l_max 21
_diffrn_reflns_limit_l_min -17
_diffrn_reflns_number 9082
_diffrn_reflns_point_group_measured_fraction_full 0.998
_diffrn_reflns_point_group_measured_fraction_max 0.988
_diffrn_reflns_theta_full 25.242
_diffrn_reflns_theta_max 29.998
_diffrn_reflns_theta_min 2.651
_diffrn_standards_number 0
_exptl_absorpt_coefficient_mu 2.048
_exptl_absorpt_correction_T_max 0.746154
_exptl_absorpt_correction_T_min 0.526187
_exptl_absorpt_correction_type multi-scan
_exptl_absorpt_process_details 'TWINABS (Sheldrick, 2003)'
_exptl_crystal_colour colourless
_exptl_crystal_density_diffrn 1.423
_exptl_crystal_description block
_exptl_crystal_F_000 1416
_exptl_crystal_size_max 0.28
_exptl_crystal_size_mid 0.2
_exptl_crystal_size_min 0.12
_refine_diff_density_max 1.963
_refine_diff_density_min -1.062
_refine_diff_density_rms 0.119
_refine_ls_extinction_method none
_refine_ls_goodness_of_fit_ref 0.968
_refine_ls_hydrogen_treatment constr
_refine_ls_matrix_type full
_refine_ls_number_parameters 370
_refine_ls_number_reflns 9082
_refine_ls_number_restraints 0
_refine_ls_restrained_S_all 0.968
_refine_ls_R_factor_all 0.1045
_refine_ls_R_factor_gt 0.0637
_refine_ls_shift/su_max 0
_refine_ls_shift/su_mean 0
_refine_ls_structure_factor_coef Fsqd
_refine_ls_weighting_details 'w=1/[\s^2^(Fo^2^)+(0.0800P)^2^+4.0000P] where P=(Fo^2^+2Fc^2^)/3'
_refine_ls_weighting_scheme calc
_refine_ls_wR_factor_gt 0.1332
_refine_ls_wR_factor_ref 0.1552
_reflns_number_gt 6465
_reflns_number_total 9082
_reflns_threshold_expression 'I > 2\s(I)'
_cod_duplicate_entry 7054234
_cod_data_source_file c4nj00598h2.cif
_cod_data_source_block 2
_cod_original_sg_symbol_H-M 'P 21/n'
_cod_database_code 7054355

loop_
_symmetry_equiv_pos_as_xyz
'x, y, z'
'-x+1/2, y+1/2, -z+1/2'
'-x, -y, -z'
'x-1/2, -y-1/2, z-1/2'

loop_
_atom_site_label
_atom_site_type_symbol
_atom_site_fract_x
_atom_site_fract_y
_atom_site_fract_z
_atom_site_U_iso_or_equiv
_atom_site_adp_type
_atom_site_occupancy
_atom_site_calc_flag
Y1 Y 0.33553(3) -0.05133(3) 0.06642(3) 0.02191(11) Uani 1 d
S1 S 0.07038(12) -0.19803(10) 0.13840(14) 0.0490(4) Uani 1 d
S2 S 0.65065(10) -0.20772(8) 0.13639(11) 0.0343(3) Uani 1 d
S3 S 0.59159(11) 0.18847(10) 0.17993(11) 0.0418(4) Uani 1 d
O1 O 0.2784(3) -0.1542(2) -0.0558(2) 0.0289(7) Uani 1 d
H1 H 0.2655 -0.2109 -0.0536 0.035 Uiso 1 d
H2 H 0.308 -0.1632 -0.0928 0.035 Uiso 1 d
O2 O 0.2308(3) 0.0498(2) 0.0809(2) 0.0291(7) Uani 1 d
H3 H 0.2253 0.1003 0.0613 0.035 Uiso 1 d
H4 H 0.1991 0.0419 0.1221 0.035 Uiso 1 d
O3 O 0.2998(3) 0.0182(2) -0.0764(2) 0.0324(9) Uani 1 d
H5 H 0.2519 0.012 -0.132 0.039 Uiso 1 d
H6 H 0.3243 0.0741 -0.0885 0.039 Uiso 1 d
O4 O 0.1204(3) 0.0182(2) 0.1853(3) 0.0350(9) Uani 1 d
H7 H 0.0906 -0.0379 0.1716 0.042 Uiso 1 d
N1 N 0.2376(3) -0.1453(3) 0.1145(3) 0.0319(9) Uani 1 d
N2 N 0.4701(3) -0.1444(3) 0.1169(3) 0.0395(11) Uani 1 d
N3 N 0.4524(3) 0.0606(3) 0.0998(3) 0.0346(10) Uani 1 d
N4 N 0.3974(3) -0.0304(2) 0.2474(3) 0.0261(8) Uani 1 d
N5 N 0.2394(4) 0.6752(3) -0.0374(3) 0.0402(12) Uani 1 d
N6 N 0.2312(4) 0.2195(3) 0.0370(4) 0.0461(13) Uani 1 d
N7 N 0.1626(3) 0.0041(3) -0.2552(3) 0.0334(10) Uani 1 d
C1 C 0.1687(4) -0.1686(3) 0.1243(3) 0.0297(11) Uani 1 d
C2 C 0.5445(4) -0.1705(3) 0.1246(3) 0.0280(11) Uani 1 d
C3 C 0.5103(4) 0.1133(3) 0.1316(3) 0.0281(11) Uani 1 d
C4 C 0.4060(4) 0.0478(3) 0.2870(3) 0.0339(12) Uani 1 d
H4A H 0.3839 0.0966 0.2457 0.041 Uiso 1 calc
C5 C 0.4451(4) 0.0627(3) 0.3849(3) 0.0319(11) Uani 1 d
H5A H 0.449 0.1202 0.4091 0.038 Uiso 1 calc
C6 C 0.4783(4) -0.0068(3) 0.4472(3) 0.0252(10) Uani 1 d
C7 C 0.4672(5) -0.0882(3) 0.4060(4) 0.0423(14) Uani 1 d
H7A H 0.4869 -0.1384 0.4454 0.051 Uiso 1 calc
C8 C 0.4277(5) -0.0970(3) 0.3074(3) 0.0428(14) Uani 1 d
H8A H 0.4218 -0.1539 0.2812 0.051 Uiso 1 calc
C9 C 0.2029(5) 0.6204(4) -0.1106(4) 0.0422(15) Uani 1 d
H9A H 0.177 0.6438 -0.1736 0.051 Uiso 1 calc
C10 C 0.2004(5) 0.5308(4) -0.0998(4) 0.0432(15) Uani 1 d
H10A H 0.1745 0.4943 -0.1545 0.052 Uiso 1 calc
C11 C 0.2361(4) 0.4951(3) -0.0087(4) 0.0267(10) Uani 1 d
C12 C 0.2728(5) 0.5511(4) 0.0676(4) 0.0417(14) Uani 1 d
H12A H 0.2975 0.5295 0.1313 0.05 Uiso 1 calc
C13 C 0.2733(5) 0.6407(4) 0.0502(4) 0.0492(16) Uani 1 d
H13A H 0.299 0.6788 0.1036 0.059 Uiso 1 calc
C14 C 0.2904(7) 0.2719(4) 0.1032(5) 0.072(3) Uani 1 d
H14A H 0.3324 0.2467 0.1618 0.086 Uiso 1 calc
C15 C 0.2952(6) 0.3612(4) 0.0925(5) 0.069(3) Uani 1 d
H15A H 0.3389 0.3957 0.1427 0.083 Uiso 1 calc
C16 C 0.2350(4) 0.3991(3) 0.0072(4) 0.0301(11) Uani 1 d
C17 C 0.1770(4) 0.3446(3) -0.0624(4) 0.0346(11) Uani 1 d
H17A H 0.1366 0.3674 -0.123 0.041 Uiso 1 calc
C18 C 0.1767(4) 0.2557(3) -0.0449(4) 0.0393(13) Uani 1 d
H18A H 0.1351 0.2194 -0.0945 0.047 Uiso 1 calc
C19 C 0.1420(4) -0.0691(3) -0.3064(4) 0.0342(12) Uani 1 d
H19A H 0.1726 -0.1213 -0.2761 0.041 Uiso 1 calc
C20 C 0.0791(4) -0.0733(3) -0.4009(4) 0.0351(13) Uani 1 d
H20A H 0.0672 -0.1276 -0.4336 0.042 Uiso 1 calc
C21 C 0.0329(4) 0.0011(3) -0.4487(3) 0.0279(11) Uani 1 d
C22 C 0.0541(5) 0.0773(3) -0.3953(4) 0.0458(17) Uani 1 d
H22A H 0.0246 0.1305 -0.4237 0.055 Uiso 1 calc
C23 C 0.1180(5) 0.0755(4) -0.3009(4) 0.0465(17) Uani 1 d
H23A H 0.1312 0.1288 -0.2663 0.056 Uiso 1 calc
C24 C -0.0512(4) 0.0445(5) 0.1000(4) 0.0509(16) Uani 1 d
H24A H -0.0655 -0.0167 0.1074 0.076 Uiso 1 calc
H24B H -0.0417 0.0518 0.0399 0.076 Uiso 1 calc
H24C H -0.1053 0.0809 0.0988 0.076 Uiso 1 calc
C25 C 0.0386(4) 0.0711(4) 0.1823(4) 0.0391(13) Uani 1 d
H25A H 0.0284 0.0623 0.2432 0.047 Uiso 1 calc
C26 C 0.0652(6) 0.1637(4) 0.1765(5) 0.0611(19) Uani 1 d
H26A H 0.1249 0.1773 0.2312 0.092 Uiso 1 calc
H26B H 0.0131 0.2016 0.1777 0.092 Uiso 1 calc
H26C H 0.075 0.1731 0.1168 0.092 Uiso 1 calc

loop_
_atom_site_aniso_label
_atom_site_aniso_U_11
_atom_site_aniso_U_22
_atom_site_aniso_U_33
_atom_site_aniso_U_23
_atom_site_aniso_U_13
_atom_site_aniso_U_12
Y1 0.0236(2) 0.01742(17) 0.02061(18) 0.00087(18) 0.00402(17) -0.0023(2)
S1 0.0458(9) 0.0359(8) 0.0728(11) -0.0033(7) 0.0309(8) -0.0154(7)
S2 0.0324(7) 0.0186(6) 0.0507(8) 0.0017(5) 0.0146(6) 0.0013(5)
S3 0.0466(9) 0.0367(7) 0.0432(8) -0.0180(6) 0.0186(7) -0.0210(6)
O1 0.039(2) 0.0180(15) 0.0288(17) -0.0014(13) 0.0117(16) -0.0037(15)
O2 0.0347(19) 0.0182(14) 0.0325(16) 0.0034(15) 0.0109(15) 0.0026(15)
O3 0.044(2) 0.0225(16) 0.0191(15) 0.0024(13) -0.0010(15) -0.0145(15)
O4 0.037(2) 0.0269(18) 0.042(2) -0.0021(16) 0.0157(18) -0.0014(16)
N1 0.033(2) 0.024(2) 0.039(2) -0.0024(18) 0.015(2) -0.0082(19)
N2 0.029(3) 0.041(3) 0.037(3) 0.000(2) 0.001(2) 0.009(2)
N3 0.034(2) 0.037(2) 0.027(2) 0.0004(19) 0.0056(18) -0.011(2)
N4 0.032(2) 0.0203(19) 0.0242(18) 0.0017(14) 0.0089(18) -0.0016(17)
N5 0.055(3) 0.024(2) 0.043(3) 0.005(2) 0.020(2) 0.001(2)
N6 0.058(3) 0.022(2) 0.061(3) 0.008(2) 0.026(3) -0.002(2)
N7 0.038(3) 0.025(2) 0.026(2) 0.0031(17) 0.0004(19) 0.0007(19)
C1 0.036(3) 0.020(2) 0.028(2) -0.0027(18) 0.007(2) -0.006(2)
C2 0.037(3) 0.019(2) 0.021(2) 0.0024(17) 0.004(2) -0.001(2)
C3 0.031(3) 0.031(3) 0.020(2) 0.0009(19) 0.008(2) -0.003(2)
C4 0.042(3) 0.022(2) 0.026(2) 0.004(2) 0.001(2) 0.014(2)
C5 0.041(3) 0.023(2) 0.024(2) -0.0032(18) 0.004(2) 0.006(2)
C6 0.029(3) 0.024(2) 0.023(2) -0.0010(17) 0.010(2) -0.005(2)
C7 0.075(4) 0.020(2) 0.024(2) 0.0019(19) 0.011(3) -0.003(3)
C8 0.077(4) 0.019(2) 0.023(2) -0.0031(18) 0.008(3) -0.005(3)
C9 0.061(4) 0.028(3) 0.035(3) 0.009(2) 0.017(3) -0.002(3)
C10 0.060(4) 0.031(3) 0.032(3) 0.002(2) 0.009(3) -0.006(3)
C11 0.029(3) 0.020(2) 0.031(3) 0.0007(19) 0.011(2) -0.003(2)
C12 0.067(4) 0.024(2) 0.029(3) 0.003(3) 0.012(3) 0.003(3)
C13 0.076(5) 0.025(3) 0.038(3) -0.005(2) 0.013(3) 0.003(3)
C14 0.106(7) 0.032(3) 0.047(4) 0.017(3) -0.004(4) -0.006(4)
C15 0.108(6) 0.026(3) 0.038(3) 0.010(3) -0.011(4) -0.014(3)
C16 0.035(3) 0.021(2) 0.035(3) 0.001(2) 0.015(2) -0.003(2)
C17 0.036(3) 0.024(2) 0.038(3) 0.001(2) 0.009(3) 0.008(2)
C18 0.035(3) 0.021(2) 0.061(4) -0.007(2) 0.017(3) -0.003(2)
C19 0.039(3) 0.022(3) 0.029(3) 0.005(2) -0.001(2) 0.005(2)
C20 0.047(3) 0.018(2) 0.027(2) -0.0018(19) 0.000(2) 0.003(2)
C21 0.030(3) 0.021(2) 0.024(2) 0.0003(17) 0.001(2) 0.0047(19)
C22 0.062(4) 0.020(2) 0.033(3) -0.003(2) -0.007(3) 0.011(3)
C23 0.064(4) 0.024(3) 0.029(3) -0.006(2) -0.007(3) 0.003(3)
C24 0.036(3) 0.065(4) 0.042(3) -0.006(3) 0.005(3) 0.004(3)
C25 0.035(3) 0.043(3) 0.039(3) -0.010(2) 0.014(2) 0.005(2)
C26 0.064(5) 0.034(3) 0.077(5) -0.006(3) 0.018(4) 0.006(3)

loop_
_atom_type_symbol
_atom_type_description
_atom_type_scat_dispersion_real
_atom_type_scat_dispersion_imag
_atom_type_scat_source
C C 0.0033 0.0016 'International Tables Vol C Tables 4.2.6.8 and 6.1.1.4'
H H 0 0 'International Tables Vol C Tables 4.2.6.8 and 6.1.1.4'
N N 0.0061 0.0033 'International Tables Vol C Tables 4.2.6.8 and 6.1.1.4'
O O 0.0106 0.006 'International Tables Vol C Tables 4.2.6.8 and 6.1.1.4'
S S 0.1246 0.1234 'International Tables Vol C Tables 4.2.6.8 and 6.1.1.4'
Y Y -2.7962 3.5667 'International Tables Vol C Tables 4.2.6.8 and 6.1.1.4'

loop_
_geom_angle_atom_site_label_1
_geom_angle_atom_site_label_2
_geom_angle_atom_site_label_3
_geom_angle
_geom_angle_site_symmetry_3
O2 Y1 O3 81.52(13) .
O2 Y1 O1 118.83(12) .
O3 Y1 O1 71.71(12) .
O2 Y1 N2 157.19(14) .
O3 Y1 N2 116.87(17) .
O1 Y1 N2 81.50(14) .
O2 Y1 N1 81.59(14) .
O3 Y1 N1 129.06(14) .
O1 Y1 N1 75.40(14) .
N2 Y1 N1 94.94(17) .
O2 Y1 N3 88.01(15) .
O3 Y1 N3 75.27(13) .
O1 Y1 N3 132.66(15) .
N2 Y1 N3 84.27(17) .
N1 Y1 N3 150.99(15) .
O2 Y1 N4 77.87(12) .
O3 Y1 N4 144.40(12) .
O1 Y1 N4 143.89(12) .
N2 Y1 N4 79.41(15) .
N1 Y1 N4 76.05(14) .
N3 Y1 N4 75.30(14) .
Y1 O1 H1 130.4 .
Y1 O1 H2 120.5 .
H1 O1 H2 92.4 .
Y1 O2 H3 125.8 .
Y1 O2 H4 121.8 .
H3 O2 H4 111.1 .
Y1 O3 H5 131.7 .
Y1 O3 H6 128.3 .
H5 O3 H6 98.2 .
C25 O4 H7 100.3 .
C1 N1 Y1 157.0(4) .
C2 N2 Y1 157.7(5) .
C3 N3 Y1 168.4(4) .
C4 N4 C8 116.2(4) .
C4 N4 Y1 122.1(3) .
C8 N4 Y1 121.6(3) .
C9 N5 C13 117.0(5) .
C18 N6 C14 116.5(5) .
C23 N7 C19 115.8(4) .
N1 C1 S1 178.1(5) .
N2 C2 S2 179.6(5) .
N3 C3 S3 178.1(5) .
N4 C4 C5 124.0(4) .
N4 C4 H4A 118 .
C5 C4 H4A 118 .
C6 C5 C4 119.6(4) .
C6 C5 H5A 120.2 .
C4 C5 H5A 120.2 .
C7 C6 C5 116.2(4) .
C7 C6 C6 122.7(5) 3_656
C5 C6 C6 121.1(5) 3_656
C6 C7 C8 120.2(4) .
C6 C7 H7A 119.9 .
C8 C7 H7A 119.9 .
N4 C8 C7 123.6(5) .
N4 C8 H8A 118.2 .
C7 C8 H8A 118.2 .
N5 C9 C10 123.4(5) .
N5 C9 H9A 118.3 .
C10 C9 H9A 118.3 .
C11 C10 C9 119.5(5) .
C11 C10 H10A 120.2 .
C9 C10 H10A 120.2 .
C12 C11 C10 117.6(5) .
C12 C11 C16 120.6(5) .
C10 C11 C16 121.8(5) .
C11 C12 C13 119.2(5) .
C11 C12 H12A 120.4 .
C13 C12 H12A 120.4 .
N5 C13 C12 123.3(5) .
N5 C13 H13A 118.4 .
C12 C13 H13A 118.4 .
N6 C14 C15 124.3(6) .
N6 C14 H14A 117.9 .
C15 C14 H14A 117.9 .
C14 C15 C16 118.7(6) .
C14 C15 H15A 120.7 .
C16 C15 H15A 120.7 .
C17 C16 C15 116.9(5) .
C17 C16 C11 121.7(5) .
C15 C16 C11 121.3(5) .
C16 C17 C18 120.3(5) .
C16 C17 H17A 119.9 .
C18 C17 H17A 119.9 .
N6 C18 C17 123.2(5) .
N6 C18 H18A 118.4 .
C17 C18 H18A 118.4 .
N7 C19 C20 123.8(4) .
N7 C19 H19A 118.1 .
C20 C19 H19A 118.1 .
C19 C20 C21 120.4(5) .
C19 C20 H20A 119.8 .
C21 C20 H20A 119.8 .
C20 C21 C22 115.9(4) .
C20 C21 C21 121.6(5) 3_554
C22 C21 C21 122.5(5) 3_554
C23 C22 C21 119.8(5) .
C23 C22 H22A 120.1 .
C21 C22 H22A 120.1 .
N7 C23 C22 124.3(5) .
N7 C23 H23A 117.9 .
C22 C23 H23A 117.9 .
C25 C24 H24A 109.5 .
C25 C24 H24B 109.5 .
H24A C24 H24B 109.5 .
C25 C24 H24C 109.5 .
H24A C24 H24C 109.5 .
H24B C24 H24C 109.5 .
O4 C25 C26 107.1(5) .
O4 C25 C24 110.6(5) .
C26 C25 C24 112.8(6) .
O4 C25 H25A 108.8 .
C26 C25 H25A 108.8 .
C24 C25 H25A 108.8 .
C25 C26 H26A 109.5 .
C25 C26 H26B 109.5 .
H26A C26 H26B 109.5 .
C25 C26 H26C 109.5 .
H26A C26 H26C 109.5 .
H26B C26 H26C 109.5 .

loop_
_geom_bond_atom_site_label_1
_geom_bond_atom_site_label_2
_geom_bond_distance
_geom_bond_site_symmetry_2
Y1 O2 2.280(3) .
Y1 O3 2.281(3) .
Y1 O1 2.331(3) .
Y1 N2 2.348(5) .
Y1 N1 2.366(5) .
Y1 N3 2.368(4) .
Y1 N4 2.550(4) .
S1 C1 1.633(6) .
S2 C2 1.635(6) .
S3 C3 1.634(5) .
O1 H1 0.8949 .
O1 H2 0.8501 .
O2 H3 0.8221 .
O2 H4 0.9267 .
O3 H5 0.8755 .
O3 H6 0.9783 .
O4 C25 1.457(7) .
O4 H7 0.9567 .
N1 C1 1.155(7) .
N2 C2 1.150(7) .
N3 C3 1.148(6) .
N4 C4 1.326(6) .
N4 C8 1.327(6) .
N5 C9 1.330(7) .
N5 C13 1.333(7) .
N6 C18 1.317(7) .
N6 C14 1.325(9) .
N7 C23 1.333(7) .
N7 C19 1.333(6) .
C4 C5 1.386(6) .
C4 H4A 0.95 .
C5 C6 1.384(6) .
C5 H5A 0.95 .
C6 C7 1.379(7) .
C6 C6 1.488(9) 3_656
C7 C8 1.383(7) .
C7 H7A 0.95 .
C8 H8A 0.95 .
C9 C10 1.389(8) .
C9 H9A 0.95 .
C10 C11 1.385(8) .
C10 H10A 0.95 .
C11 C12 1.374(7) .
C11 C16 1.496(7) .
C12 C13 1.402(8) .
C12 H12A 0.95 .
C13 H13A 0.95 .
C14 C15 1.386(9) .
C14 H14A 0.95 .
C15 C16 1.387(8) .
C15 H15A 0.95 .
C16 C17 1.364(7) .
C17 C18 1.391(7) .
C17 H17A 0.95 .
C18 H18A 0.95 .
C19 C20 1.378(7) .
C19 H19A 0.95 .
C20 C21 1.387(6) .
C20 H20A 0.95 .
C21 C22 1.388(7) .
C21 C21 1.485(9) 3_554
C22 C23 1.380(7) .
C22 H22A 0.95 .
C23 H23A 0.95 .
C24 C25 1.496(8) .
C24 H24A 0.98 .
C24 H24B 0.98 .
C24 H24C 0.98 .
C25 C26 1.490(8) .
C25 H25A 1 .
C26 H26A 0.98 .
C26 H26B 0.98 .
C26 H26C 0.98 .

loop_
_geom_hbond_atom_site_label_D
_geom_hbond_atom_site_label_H
_geom_hbond_atom_site_label_A
_geom_hbond_distance_DH
_geom_hbond_distance_HA
_geom_hbond_distance_DA
_geom_hbond_angle_DHA
_geom_hbond_site_symmetry_A
O1 H1 N5 0.89 1.83 2.723(5) 174.5 1_545
O1 H2 S3 0.85 2.38 3.231(4) 173.1 3_655
O2 H3 N6 0.82 1.88 2.692(6) 169.9 .
O2 H4 O4 0.93 1.82 2.738(5) 170.1 .
O3 H5 N7 0.88 1.83 2.703(5) 172.6 .
O3 H6 S2 0.98 2.26 3.222(4) 168.4 3_655
O4 H7 S1 0.96 2.51 3.420(4) 159.9 .
C5 H5A S1 0.95 2.87 3.693(5) 145.5 2
C9 H9A S2 0.95 2.92 3.842(6) 164.6 4_565
C12 H12A O4 0.95 2.57 3.490(7) 162.9 2
C14 H14A S1 0.95 2.93 3.683(7) 137 2
C17 H17A S3 0.95 2.92 3.640(6) 133.5 4_565
C18 H18A S1 0.95 2.91 3.532(6) 124.2 3
C19 H19A S2 0.95 2.9 3.552(5) 126.5 4
C20 H20A S2 0.95 2.84 3.511(5) 128.4 4
C23 H23A S3 0.95 2.92 3.648(6) 134.2 4_565
